data_7051238
loop_
_publ_author_name
'Kiviniemi, Sari'
'Nissinen, Maija'
'L\"ams\"a, Markku T.'
'Jalonen, Jorma'
'Rissanen, Kari'
'Pursiainen, Jouni'

_publ_section_title
;
 Complexation of planar, organic, five-membered cations with crown ethers
;
_journal_coden_ASTM NJCHE5
_journal_issue 1
_journal_name_full 'New Journal of Chemistry'
_journal_page_first 47
_journal_page_last 52
_journal_paper_doi 10.1039/a907608e
_journal_volume 24
_journal_year 2000
_chemical_formula_moiety 'C12 H24 O6 2(C3  H5 N2)+ 2(Cl O4)-'
_chemical_formula_sum 'C18 H34 Cl2 N4 O14'
_chemical_formula_weight 601.39
_chemical_melting_point 158(4)
_space_group_IT_number 14
_symmetry_cell_setting monoclinic
_symmetry_space_group_name_Hall '-P 2ybc'
_symmetry_space_group_name_H-M 'P 1 21/c 1'
_cell_angle_alpha 90.00
_cell_angle_beta 93.859(2)
_cell_angle_gamma 90.00
_cell_formula_units_Z 4
_cell_length_a 15.8297(3)
_cell_length_b 10.8577(3)
_cell_length_c 16.0071(5)
_cell_measurement_temperature 173.0(2)
_cell_volume 2744.97(13)
_diffrn_ambient_temperature 173.0(2)
_exptl_crystal_density_diffrn 1.455
_cod_depositor_comments
;
The following automatic conversions were performed:

'_chemical_melting_point' value '155-162' was changed to '158(4)' -
the average value was taken and precision was estimated.

Automatic conversion script
Id: cif_fix_values 1646 2011-03-28 12:23:43Z adriana 
;
_cod_original_sg_symbol_H-M 'P 21/c'
_cod_database_code 7051238

loop_
_symmetry_equiv_pos_as_xyz
'x, y, z'
'-x, y+1/2, -z+1/2'
'-x, -y, -z'
'x, -y-1/2, z-1/2'

loop_
_atom_site_label
_atom_site_type_symbol
_atom_site_fract_x
_atom_site_fract_y
_atom_site_fract_z
_atom_site_U_iso_or_equiv
_atom_site_adp_type
_atom_site_occupancy
_atom_site_symmetry_multiplicity
_atom_site_calc_flag
_atom_site_refinement_flags
_atom_site_disorder_assembly
_atom_site_disorder_group
C2A C 0.20087(17) 1.6732(3) 0.07934(18) 0.0425(7) Uani 1 1 d . . .
H2A1 H 0.2258 1.7565 0.0865 0.051 Uiso 1 1 calc R . .
H2A2 H 0.2477 1.6128 0.0858 0.051 Uiso 1 1 calc R . .
C2B C 0.55350(19) 1.2453(3) -0.1492(2) 0.0525(9) Uani 1 1 d . . .
H2B1 H 0.6027 1.2884 -0.1708 0.063 Uiso 1 1 calc R . .
H2B2 H 0.5363 1.1780 -0.1885 0.063 Uiso 1 1 calc R . .
C3A C 0.14153(18) 1.6518(3) 0.14684(19) 0.0429(7) Uani 1 1 d . . .
H3A1 H 0.1716 1.6647 0.2024 0.051 Uiso 1 1 calc R . .
H3A2 H 0.0939 1.7109 0.1408 0.051 Uiso 1 1 calc R . .
C3B C 0.5764(2) 1.1942(3) -0.0642(2) 0.0540(9) Uani 1 1 d . . .
H3B1 H 0.5276 1.1492 -0.0434 0.065 Uiso 1 1 calc R . .
H3B2 H 0.6244 1.1360 -0.0666 0.065 Uiso 1 1 calc R . .
C5A C 0.05518(18) 1.5014(3) 0.20585(16) 0.0399(7) Uani 1 1 d . . .
H5A1 H 0.0067 1.5592 0.2025 0.048 Uiso 1 1 calc R . .
H5A2 H 0.0864 1.5123 0.2611 0.048 Uiso 1 1 calc R . .
C5B C 0.6226(2) 1.2524(3) 0.0732(2) 0.0614(10) Uani 1 1 d . . .
H5B1 H 0.6669 1.1882 0.0715 0.074 Uiso 1 1 calc R . .
H5B2 H 0.5727 1.2153 0.0976 0.074 Uiso 1 1 calc R . .
C6A C 0.02367(17) 1.3730(3) 0.19770(17) 0.0395(7) Uani 1 1 d . . .
H6A1 H 0.0720 1.3150 0.2008 0.047 Uiso 1 1 calc R . .
H6A2 H -0.0126 1.3539 0.2441 0.047 Uiso 1 1 calc R . .
C6B C 0.6549(2) 1.3557(4) 0.1268(2) 0.0595(10) Uani 1 1 d . . .
H6B1 H 0.6817 1.3229 0.1798 0.071 Uiso 1 1 calc R . .
H6B2 H 0.6983 1.4018 0.0979 0.071 Uiso 1 1 calc R . .
C8A C -0.07464(18) 1.2507(3) 0.11585(18) 0.0410(7) Uani 1 1 d . . .
H8A1 H -0.1211 1.2589 0.1539 0.049 Uiso 1 1 calc R . .
H8A2 H -0.0397 1.1787 0.1340 0.049 Uiso 1 1 calc R . .
C8B C 0.61508(19) 1.5299(3) 0.20195(19) 0.0545(9) Uani 1 1 d . . .
H8B1 H 0.6608 1.5787 0.1785 0.065 Uiso 1 1 calc R . .
H8B2 H 0.6379 1.4920 0.2550 0.065 Uiso 1 1 calc R . .
C18A C 0.11055(18) 1.7675(3) -0.02758(19) 0.0414(7) Uani 1 1 d . . .
H18A H 0.1454 1.8432 -0.0238 0.050 Uiso 1 1 calc R . .
H18B H 0.0641 1.7766 0.0104 0.050 Uiso 1 1 calc R . .
C18B C 0.4573(2) 1.3882(3) -0.21836(18) 0.0556(9) Uani 1 1 d . . .
H18C H 0.4394 1.3259 -0.2611 0.067 Uiso 1 1 calc R . .
H18D H 0.5041 1.4372 -0.2397 0.067 Uiso 1 1 calc R . .
C20A C 0.39572(19) 1.4200(3) 0.0485(2) 0.0523(9) Uani 1 1 d . . .
H20A H 0.4238 1.4960 0.0406 0.063 Uiso 1 1 calc R . .
C20B C 0.14153(17) 1.4116(3) -0.08255(18) 0.0406(7) Uani 1 1 d . . .
H20B H 0.1486 1.4921 -0.1043 0.049 Uiso 1 1 calc R . .
C22A C 0.32104(18) 1.2769(3) 0.10187(19) 0.0472(8) Uani 1 1 d . . .
H22A H 0.2866 1.2341 0.1387 0.057 Uiso 1 1 calc R . .
C22B C 0.11456(18) 1.2609(3) 0.00033(19) 0.0468(8) Uani 1 1 d . . .
H22B H 0.0989 1.2169 0.0482 0.056 Uiso 1 1 calc R . .
C23A C 0.3479(2) 1.2348(3) 0.0305(2) 0.0564(9) Uani 1 1 d . . .
H23A H 0.3368 1.1559 0.0067 0.068 Uiso 1 1 calc R . .
C23B C 0.13732(18) 1.2125(3) -0.0708(2) 0.0482(8) Uani 1 1 d . . .
H23B H 0.1412 1.1273 -0.0836 0.058 Uiso 1 1 calc R . .
O1A O 0.16135(11) 1.66299(16) -0.00361(11) 0.0370(5) Uani 1 1 d . . .
O1B O 0.48515(12) 1.32916(19) -0.14214(12) 0.0439(5) Uani 1 1 d . . .
O4A O 0.10985(11) 1.52845(17) 0.14080(11) 0.0383(5) Uani 1 1 d . . .
O4B O 0.59952(12) 1.29350(18) -0.00947(13) 0.0442(5) Uani 1 1 d . . .
O7A O -0.02390(11) 1.35950(17) 0.11938(11) 0.0358(4) Uani 1 1 d . . .
O7B O 0.58728(12) 1.4367(2) 0.14449(13) 0.0478(5) Uani 1 1 d . . .
O101 O 0.27374(18) 1.3503(2) 0.28513(15) 0.0751(8) Uani 1 1 d . . .
O102 O 0.32643(13) 1.54410(19) 0.25356(13) 0.0521(6) Uani 1 1 d . . .
O103 O 0.24028(14) 1.5211(2) 0.36459(15) 0.0677(7) Uani 1 1 d . . .
O104 O 0.37730(17) 1.4450(3) 0.37422(17) 0.0830(8) Uani 1 1 d . . .
O105 O 0.17674(14) 1.36163(18) -0.29602(12) 0.0497(5) Uani 1 1 d . . .
O106 O 0.23246(13) 1.5054(2) -0.38447(14) 0.0562(6) Uani 1 1 d . . .
O107 O 0.17477(13) 1.57020(19) -0.26042(13) 0.0540(6) Uani 1 1 d . . .
O108 O 0.08638(13) 1.4976(2) -0.37227(14) 0.0606(6) Uani 1 1 d . . .
N27A N 0.39430(16) 1.3263(3) -0.00190(15) 0.0533(7) Uani 1 1 d . . .
H27A H 0.4193 1.3226 -0.0493 0.064 Uiso 1 1 calc R . .
N27B N 0.15393(14) 1.3078(2) -0.12197(14) 0.0422(6) Uani 1 1 d . . .
H27B H 0.1704 1.3012 -0.1732 0.051 Uiso 1 1 calc R . .
N29A N 0.35175(15) 1.3914(2) 0.11215(15) 0.0452(6) Uani 1 1 d . . .
H29A H 0.3436 1.4398 0.1550 0.054 Uiso 1 1 calc R . .
N29B N 0.11780(14) 1.3846(2) -0.00822(15) 0.0416(6) Uani 1 1 d . . .
H29B H 0.1058 1.4385 0.0303 0.050 Uiso 1 1 calc R . .
Cl1 Cl 0.30429(5) 1.46420(6) 0.32027(4) 0.04042(19) Uani 1 1 d . . .
Cl2 Cl 0.16745(4) 1.48509(6) -0.32868(4) 0.03465(18) Uani 1 1 d . . .

loop_
_atom_site_aniso_label
_atom_site_aniso_U_11
_atom_site_aniso_U_22
_atom_site_aniso_U_33
_atom_site_aniso_U_23
_atom_site_aniso_U_13
_atom_site_aniso_U_12
C2A 0.0392(16) 0.0400(17) 0.0479(19) -0.0105(15) 0.0000(14) -0.0039(13)
C2B 0.0505(19) 0.0446(19) 0.065(2) -0.0176(17) 0.0267(16) -0.0076(15)
C3A 0.0468(17) 0.0398(18) 0.0419(18) -0.0135(14) 0.0014(14) 0.0018(13)
C3B 0.0482(19) 0.0313(17) 0.085(3) -0.0007(18) 0.0238(17) 0.0021(14)
C5A 0.0426(16) 0.055(2) 0.0226(14) -0.0073(13) 0.0054(12) 0.0065(14)
C5B 0.059(2) 0.056(2) 0.070(3) 0.027(2) 0.0088(18) 0.0202(18)
C6A 0.0443(16) 0.0475(18) 0.0272(15) 0.0007(14) 0.0066(12) 0.0084(14)
C6B 0.0422(18) 0.081(3) 0.055(2) 0.022(2) -0.0010(15) 0.0177(18)
C8A 0.0494(17) 0.0324(16) 0.0425(18) 0.0073(14) 0.0116(14) 0.0009(13)
C8B 0.0443(18) 0.083(3) 0.0355(17) 0.0099(18) -0.0049(14) -0.0121(17)
C18A 0.0437(16) 0.0305(16) 0.0507(19) -0.0012(14) 0.0092(14) -0.0019(13)
C18B 0.055(2) 0.083(3) 0.0295(17) -0.0037(17) 0.0044(14) -0.0177(18)
C20A 0.0441(18) 0.0440(19) 0.070(2) 0.0161(19) 0.0144(17) -0.0020(15)
C20B 0.0417(16) 0.0357(17) 0.0439(19) 0.0028(15) 0.0003(14) -0.0020(13)
C22A 0.0453(17) 0.053(2) 0.0440(19) 0.0075(16) 0.0104(14) -0.0094(15)
C22B 0.0483(18) 0.048(2) 0.0451(19) 0.0127(16) 0.0125(14) 0.0094(15)
C23A 0.061(2) 0.050(2) 0.058(2) -0.0143(18) -0.0021(17) -0.0037(17)
C23B 0.0499(18) 0.0312(17) 0.066(2) -0.0048(16) 0.0202(16) 0.0056(14)
O1A 0.0392(11) 0.0328(11) 0.0395(11) -0.0048(9) 0.0055(9) 0.0030(8)
O1B 0.0453(12) 0.0502(13) 0.0380(12) -0.0051(10) 0.0160(9) -0.0022(9)
O4A 0.0433(11) 0.0408(12) 0.0317(10) -0.0086(9) 0.0084(8) -0.0003(9)
O4B 0.0443(11) 0.0333(11) 0.0554(14) 0.0089(10) 0.0077(10) 0.0054(9)
O7A 0.0437(11) 0.0373(11) 0.0267(10) 0.0033(8) 0.0042(8) -0.0014(9)
O7B 0.0353(11) 0.0615(14) 0.0461(13) 0.0088(11) -0.0014(9) 0.0004(10)
O101 0.126(2) 0.0441(14) 0.0607(16) -0.0206(12) 0.0467(15) -0.0433(14)
O102 0.0710(14) 0.0423(13) 0.0446(13) 0.0094(10) 0.0167(11) -0.0151(10)
O103 0.0641(15) 0.0641(16) 0.0800(17) -0.0300(13) 0.0430(13) -0.0223(12)
O104 0.0836(18) 0.082(2) 0.0796(19) 0.0201(16) -0.0190(15) 0.0114(15)
O105 0.0804(15) 0.0289(11) 0.0417(12) 0.0079(9) 0.0184(11) 0.0039(10)
O106 0.0608(14) 0.0506(14) 0.0611(15) 0.0146(11) 0.0316(11) 0.0042(11)
O107 0.0637(14) 0.0442(13) 0.0533(14) -0.0211(11) -0.0023(11) 0.0061(10)
O108 0.0490(13) 0.0753(17) 0.0551(14) -0.0037(13) -0.0137(11) 0.0041(11)
N27A 0.0520(16) 0.079(2) 0.0312(14) 0.0106(15) 0.0161(12) 0.0170(15)
N27B 0.0435(14) 0.0565(17) 0.0278(13) -0.0100(12) 0.0116(10) -0.0043(12)
N29A 0.0466(14) 0.0491(17) 0.0406(15) -0.0028(13) 0.0094(12) 0.0019(12)
N29B 0.0447(14) 0.0455(16) 0.0353(14) -0.0131(12) 0.0074(11) 0.0101(11)
Cl1 0.0526(4) 0.0350(4) 0.0352(4) -0.0021(3) 0.0147(3) -0.0098(3)
Cl2 0.0402(4) 0.0306(4) 0.0336(4) 0.0019(3) 0.0057(3) 0.0014(3)

loop_
_geom_bond_atom_site_label_1
_geom_bond_atom_site_label_2
_geom_bond_distance
_geom_bond_site_symmetry_2
_geom_bond_publ_flag
C2A O1A 1.433(3) . ?
C2A C3A 1.497(4) . ?
C2B O1B 1.425(4) . ?
C2B C3B 1.492(5) . ?
C3A O4A 1.431(3) . ?
C3B O4B 1.421(4) . ?
C5A O4A 1.428(3) . ?
C5A C6A 1.484(4) . ?
C5B O4B 1.421(4) . ?
C5B C6B 1.482(5) . ?
C6A O7A 1.426(3) . ?
C6B O7B 1.428(4) . ?
C8A O7A 1.427(3) . ?
C8A C18A 1.500(4) 3_585 ?
C8B O7B 1.418(4) . ?
C8B C18B 1.488(5) 3_685 ?
C18A O1A 1.429(3) . ?
C18A C8A 1.500(4) 3_585 ?
C18B O1B 1.422(4) . ?
C18B C8B 1.488(5) 3_685 ?
C20A N27A 1.297(4) . ?
C20A N29A 1.309(4) . ?
C20B N29B 1.305(3) . ?
C20B N27B 1.313(4) . ?
C22A C23A 1.326(4) . ?
C22A N29A 1.341(4) . ?
C22B C23B 1.326(4) . ?
C22B N29B 1.352(4) . ?
C23A N27A 1.360(4) . ?
C23B N27B 1.356(4) . ?
O101 Cl1 1.430(2) . ?
O102 Cl1 1.437(2) . ?
O103 Cl1 1.417(2) . ?
O104 Cl1 1.411(3) . ?
O105 Cl2 1.443(2) . ?
O106 Cl2 1.424(2) . ?
O107 Cl2 1.430(2) . ?
O108 Cl2 1.425(2) . ?
